data_4027829
loop_
_publ_author_name
'Puettmann, C.'
'Hamann, W.'
'Krebs, B.'

_publ_section_title
;
 Preparation and crystal structures of TlBS2 and SrB2S4. Four membered
 B2S2 rings in thioborates
;
_journal_name_full 'European Journal of Solid State Inorganic Chemistry'
_journal_page_first 857
_journal_page_last 872
_journal_volume 29
_journal_year 1992
_chemical_formula_sum 'B S2 Tl'
_chemical_name_systematic 'Tl (B S2)'
_space_group_IT_number 166
_symmetry_space_group_name_Hall '-R 3 2"'
_symmetry_space_group_name_H-M 'R -3 m :H'
_cell_angle_alpha 90
_cell_angle_beta 90
_cell_angle_gamma 120
_cell_formula_units_Z 18
_cell_length_a 9.891
_cell_length_b 9.891
_cell_length_c 17.412
_cell_volume 1475.230
_citation_journal_id_ASTM EJSCE5
_cod_data_source_file boron0-1_453.cif
_cod_data_source_block B1S2Tl1
_cod_original_cell_volume 1475.23
_cod_original_formula_sum 'B1 S2 Tl1'
_cod_database_code 4027829

loop_
_symmetry_equiv_pos_as_xyz
x,y,z
-y,x-y,z
-x+y,-x,z
y,x,-z
-x,-x+y,-z
x-y,-y,-z
-x,-y,-z
y,-x+y,-z
x-y,x,-z
-y,-x,z
x,x-y,z
-x+y,y,z
x+2/3,y+1/3,z+1/3
-y+2/3,x-y+1/3,z+1/3
-x+y+2/3,-x+1/3,z+1/3
y+2/3,x+1/3,-z+1/3
-x+2/3,-x+y+1/3,-z+1/3
x-y+2/3,-y+1/3,-z+1/3
-x+2/3,-y+1/3,-z+1/3
y+2/3,-x+y+1/3,-z+1/3
x-y+2/3,x+1/3,-z+1/3
-y+2/3,-x+1/3,z+1/3
x+2/3,x-y+1/3,z+1/3
-x+y+2/3,y+1/3,z+1/3
x+1/3,y+2/3,z+2/3
-y+1/3,x-y+2/3,z+2/3
-x+y+1/3,-x+2/3,z+2/3
y+1/3,x+2/3,-z+2/3
-x+1/3,-x+y+2/3,-z+2/3
x-y+1/3,-y+2/3,-z+2/3
-x+1/3,-y+2/3,-z+2/3
y+1/3,-x+y+2/3,-z+2/3
x-y+1/3,x+2/3,-z+2/3
-y+1/3,-x+2/3,z+2/3
x+1/3,x-y+2/3,z+2/3
-x+y+1/3,y+2/3,z+2/3

loop_
_atom_site_label
_atom_site_type_symbol
_atom_site_fract_x
_atom_site_fract_y
_atom_site_fract_z
_atom_site_occupancy
_atom_site_U_iso_or_equiv
Tl1 Tl+1 0.20237 0.40474 0.07537 1 0.0
B1 B+3 0.4612 0.2306 0.1291 1 0.0
S2 S-2 0.5594 0.4406 0.0925 1 0.0
S1 S-2 0.2468 0.1234 0.0932 1 0.0
